data_4036169
loop_
_publ_author_name
'Dethe, Dattatraya H.'
'Dherange, Balu D.'

_publ_section_title
;
 Enantioselective total syntheses of (+)-hostmanin A, (-)-linderol A,
 (+)-methyllinderatin and structural reassignment of adunctin E.
;
_journal_issue 9
_journal_name_full 'The Journal of organic chemistry'
_journal_page_first 4526
_journal_page_last 4531
_journal_paper_doi 10.1021/acs.joc.5b00331
_journal_volume 80
_journal_year 2015
_chemical_formula_moiety 'C26 H30 O6'
_chemical_formula_sum 'C26 H30 O6'
_chemical_formula_weight 438.50
_space_group_IT_number 19
_space_group_name_Hall 'P 2ac 2ab'
_space_group_name_H-M_alt 'P 21 21 21'
_symmetry_cell_setting orthorhombic
_symmetry_space_group_name_H-M 'P 21 21 21'
_atom_sites_solution_hydrogens geom
_atom_sites_solution_primary direct
_atom_sites_solution_secondary difmap
_audit_creation_method SHELXL-97
_cell_angle_alpha 90.00
_cell_angle_beta 90.00
_cell_angle_gamma 90.00
_cell_formula_units_Z 4
_cell_length_a 19.1140(18)
_cell_length_b 20.524(2)
_cell_length_c 5.7980(6)
_cell_measurement_reflns_used 5258
_cell_measurement_temperature 296(2)
_cell_measurement_theta_max 27.03
_cell_measurement_theta_min 2.25
_cell_volume 2274.5(4)
_computing_cell_refinement 'Bruker SAINT'
_computing_data_collection 'Bruker APEX'
_computing_data_reduction 'Bruker SAINT'
_computing_molecular_graphics ORTEP
_computing_publication_material ciftab
_computing_structure_refinement 'SHELXL-97 (Sheldrick, 1997)'
_computing_structure_solution 'SHELXS-97 (Sheldrick, 1990)'
_diffrn_ambient_temperature 296(2)
_diffrn_measured_fraction_theta_full 0.998
_diffrn_measured_fraction_theta_max 0.998
_diffrn_measurement_device_type 'Bruker SMART APEX'
_diffrn_measurement_method 'omega scans'
_diffrn_radiation_monochromator graphite
_diffrn_radiation_source 'fine-focus sealed tube'
_diffrn_radiation_type MoK\a
_diffrn_radiation_wavelength 0.71073
_diffrn_reflns_av_R_equivalents 0.0557
_diffrn_reflns_av_sigmaI/netI 0.0643
_diffrn_reflns_limit_h_max 15
_diffrn_reflns_limit_h_min -25
_diffrn_reflns_limit_k_max 27
_diffrn_reflns_limit_k_min -27
_diffrn_reflns_limit_l_max 7
_diffrn_reflns_limit_l_min -7
_diffrn_reflns_number 19752
_diffrn_reflns_theta_full 28.34
_diffrn_reflns_theta_max 28.34
_diffrn_reflns_theta_min 2.25
_exptl_absorpt_coefficient_mu 0.090
_exptl_absorpt_correction_T_max 0.9796
_exptl_absorpt_correction_T_min 0.9769
_exptl_absorpt_correction_type empirical
_exptl_absorpt_process_details SADABS
_exptl_crystal_colour colourless
_exptl_crystal_density_diffrn 1.280
_exptl_crystal_density_method 'not measured'
_exptl_crystal_description needels
_exptl_crystal_F_000 936
_exptl_crystal_size_max 0.26
_exptl_crystal_size_mid 0.25
_exptl_crystal_size_min 0.23
_refine_diff_density_max 1.339
_refine_diff_density_min -0.650
_refine_diff_density_rms 0.088
_refine_ls_abs_structure_details 'Flack H D (1983), Acta Cryst. A39, 876-881'
_refine_ls_abs_structure_Flack 0(2)
_refine_ls_extinction_method none
_refine_ls_goodness_of_fit_ref 1.012
_refine_ls_hydrogen_treatment mixed
_refine_ls_matrix_type full
_refine_ls_number_parameters 293
_refine_ls_number_reflns 5670
_refine_ls_number_restraints 0
_refine_ls_restrained_S_all 1.012
_refine_ls_R_factor_all 0.1151
_refine_ls_R_factor_gt 0.0780
_refine_ls_shift/su_max 0.004
_refine_ls_shift/su_mean 0.000
_refine_ls_structure_factor_coef Fsqd
_refine_ls_weighting_details 'calc w=1/[\s^2^(Fo^2^)+(0.1335P)^2^+2.4426P] where P=(Fo^2^+2Fc^2^)/3'
_refine_ls_weighting_scheme calc
_refine_ls_wR_factor_gt 0.2162
_refine_ls_wR_factor_ref 0.2421
_reflns_number_gt 3984
_reflns_number_total 5670
_reflns_threshold_expression >2sigma(I)
_cod_data_source_file jo5b00331_si_001.cif
_cod_data_source_block compound1
_cod_depositor_comments
;
The following automatic conversions were performed:

data item '_symmetry_cell_setting' value 'Orthorhombic' was changed
to 'orthorhombic' in accordance with the
/home/saulius/struct/COD-crude-data/automatic-downloads/DataCite-retrospective/ACS/depositions/lib/dictionaries/cif_core.dic
dictionary named 'cif_core.dic' version 2.4.2 last updated on
2011-04-26.

Automatic conversion script
Id: cif_fix_values 6909 2019-04-08 15:41:33Z antanas 
;
_cod_original_cell_volume 2274.6(4)
_cod_original_sg_symbol_H-M P2(1)2(1)2(1)
_cod_database_code 4036169

loop_
_symmetry_equiv_pos_as_xyz
'x, y, z'
'-x+1/2, -y, z+1/2'
'x+1/2, -y+1/2, -z'
'-x, y+1/2, -z+1/2'

loop_
_atom_site_label
_atom_site_type_symbol
_atom_site_fract_x
_atom_site_fract_y
_atom_site_fract_z
_atom_site_U_iso_or_equiv
_atom_site_adp_type
_atom_site_occupancy
_atom_site_symmetry_multiplicity
_atom_site_calc_flag
_atom_site_refinement_flags
O1 O 0.98198(15) 0.82268(13) 0.3239(6) 0.0374(7) Uani 1 1 d .
O3 O 1.10451(15) 0.62605(13) 1.0697(4) 0.0318(6) Uani 1 1 d .
O4 O 0.94618(13) 0.62235(11) 0.4715(5) 0.0269(6) Uani 1 1 d .
C10 C 1.00575(18) 0.72719(17) 0.5292(7) 0.0254(8) Uani 1 1 d .
C8 C 0.92086(19) 0.73043(18) 0.1851(7) 0.0270(8) Uani 1 1 d .
H8A H 0.9459 0.6975 0.0982 0.032 Uiso 1 1 calc R
H8B H 0.8850 0.7086 0.2746 0.032 Uiso 1 1 calc R
C13 C 1.07555(19) 0.66116(18) 0.8964(6) 0.0256(8) Uani 1 1 d .
C11 C 1.05442(19) 0.75875(17) 0.6780(7) 0.0279(8) Uani 1 1 d .
C15 C 1.02838(19) 0.62777(18) 0.7550(6) 0.0234(7) Uani 1 1 d .
C21 C 1.01595(19) 0.45297(17) 0.5256(7) 0.0254(8) Uani 1 1 d .
H21A H 1.0474 0.4257 0.4364 0.031 Uiso 1 1 calc R
H21B H 1.0016 0.4287 0.6611 0.031 Uiso 1 1 calc R
C6 C 0.8332(2) 0.74709(18) -0.1437(7) 0.0284(8) Uani 1 1 d .
C16 C 0.99434(18) 0.66105(17) 0.5804(7) 0.0237(8) Uani 1 1 d .
C14 C 1.1560(2) 0.6573(2) 1.2105(8) 0.0379(10) Uani 1 1 d .
H14A H 1.1350 0.6933 1.2903 0.057 Uiso 1 1 calc R
H14B H 1.1935 0.6729 1.1150 0.057 Uiso 1 1 calc R
H14C H 1.1740 0.6267 1.3207 0.057 Uiso 1 1 calc R
C26 C 1.0048(2) 0.55766(17) 0.7477(6) 0.0246(8) Uani 1 1 d .
H26 H 0.9993 0.5398 0.9035 0.030 Uiso 1 1 calc R
C23 C 1.12499(19) 0.50226(18) 0.7211(6) 0.0250(8) Uani 1 1 d .
H23 H 1.1440 0.5448 0.7648 0.030 Uiso 1 1 calc R
C7 C 0.8863(2) 0.77713(18) 0.0182(7) 0.0301(8) Uani 1 1 d .
H7A H 0.9225 0.7977 -0.0735 0.036 Uiso 1 1 calc R
H7B H 0.8633 0.8111 0.1065 0.036 Uiso 1 1 calc R
C18 C 0.8993(2) 0.51161(18) 0.5099(8) 0.0307(9) Uani 1 1 d .
C20 C 0.9518(2) 0.46958(17) 0.3810(7) 0.0282(8) Uani 1 1 d .
H20A H 0.9291 0.4295 0.3334 0.034 Uiso 1 1 calc R
H20B H 0.9667 0.4924 0.2429 0.034 Uiso 1 1 calc R
C9 C 0.97076(19) 0.76355(17) 0.3464(7) 0.0281(8) Uani 1 1 d .
C25 C 1.1777(2) 0.4706(2) 0.5577(7) 0.0302(8) Uani 1 1 d .
H25A H 1.1808 0.4958 0.4186 0.045 Uiso 1 1 calc R
H25B H 1.1626 0.4272 0.5212 0.045 Uiso 1 1 calc R
H25C H 1.2227 0.4690 0.6307 0.045 Uiso 1 1 calc R
C1 C 0.7971(2) 0.6896(2) -0.0913(8) 0.0374(10) Uani 1 1 d .
H1 H 0.8065 0.6680 0.0463 0.045 Uiso 1 1 calc R
C5 C 0.8172(2) 0.7781(2) -0.3514(8) 0.0367(10) Uani 1 1 d .
H5 H 0.8408 0.8162 -0.3905 0.044 Uiso 1 1 calc R
C19 C 0.8420(3) 0.5347(2) 0.3522(10) 0.0492(13) Uani 1 1 d .
H19A H 0.8080 0.5587 0.4397 0.074 Uiso 1 1 calc R
H19B H 0.8198 0.4978 0.2813 0.074 Uiso 1 1 calc R
H19C H 0.8615 0.5623 0.2350 0.074 Uiso 1 1 calc R
C12 C 1.08847(19) 0.72729(18) 0.8566(7) 0.0291(8) Uani 1 1 d .
H12 H 1.1197 0.7500 0.9496 0.035 Uiso 1 1 calc R
C17 C 0.93355(19) 0.56882(17) 0.6325(7) 0.0267(8) Uani 1 1 d .
H17 H 0.9010 0.5844 0.7509 0.032 Uiso 1 1 calc R
O5 O 0.8723(2) 0.47423(16) 0.7089(7) 0.0584(11) Uani 1 1 d .
C22 C 1.05420(19) 0.51474(16) 0.6000(6) 0.0220(7) Uani 1 1 d .
H22 H 1.0644 0.5394 0.4592 0.026 Uiso 1 1 calc R
C24 C 1.1184(2) 0.4620(2) 0.9423(7) 0.0361(10) Uani 1 1 d .
H24A H 1.1642 0.4537 1.0040 0.054 Uiso 1 1 calc R
H24B H 1.0958 0.4214 0.9082 0.054 Uiso 1 1 calc R
H24C H 1.0912 0.4857 1.0534 0.054 Uiso 1 1 calc R
C4 C 0.7674(2) 0.7538(3) -0.4998(9) 0.0436(11) Uani 1 1 d .
H4 H 0.7570 0.7760 -0.6354 0.052 Uiso 1 1 calc R
C2 C 0.7475(3) 0.6643(2) -0.2417(10) 0.0477(12) Uani 1 1 d .
H2 H 0.7242 0.6260 -0.2051 0.057 Uiso 1 1 calc R
C3 C 0.7329(2) 0.6966(3) -0.4480(9) 0.0494(13) Uani 1 1 d .
H3 H 0.7000 0.6797 -0.5499 0.059 Uiso 1 1 calc R
O2 O 1.06712(15) 0.82355(12) 0.6487(5) 0.0341(7) Uani 1 1 d .
O6 O 0.8393(3) 0.4181(3) 0.6535(12) 0.110(2) Uani 1 1 d .

loop_
_atom_site_aniso_label
_atom_site_aniso_U_11
_atom_site_aniso_U_22
_atom_site_aniso_U_33
_atom_site_aniso_U_23
_atom_site_aniso_U_13
_atom_site_aniso_U_12
O1 0.0384(16) 0.0162(13) 0.0577(19) 0.0024(13) -0.0025(15) 0.0004(11)
O3 0.0404(15) 0.0288(14) 0.0263(14) -0.0053(11) -0.0045(12) -0.0050(12)
O4 0.0267(13) 0.0155(11) 0.0384(14) 0.0010(11) -0.0048(12) -0.0033(10)
C10 0.0202(16) 0.0192(17) 0.037(2) -0.0063(15) 0.0048(15) 0.0019(14)
C8 0.0250(18) 0.0186(17) 0.038(2) -0.0017(15) 0.0054(15) 0.0052(14)
C13 0.0268(18) 0.0246(18) 0.0254(18) -0.0083(15) 0.0040(15) 0.0020(15)
C11 0.0240(17) 0.0160(16) 0.044(2) -0.0062(16) 0.0079(16) 0.0012(14)
C15 0.0273(18) 0.0180(16) 0.0250(17) -0.0044(14) 0.0036(14) -0.0011(14)
C21 0.0277(18) 0.0172(17) 0.0314(19) -0.0004(15) 0.0022(15) 0.0001(14)
C6 0.0278(18) 0.0240(18) 0.0335(19) -0.0007(16) 0.0083(16) 0.0064(15)
C16 0.0180(16) 0.0187(17) 0.0346(19) -0.0071(15) 0.0021(15) -0.0026(13)
C14 0.035(2) 0.041(2) 0.038(2) -0.0103(19) -0.0032(19) -0.0032(19)
C26 0.032(2) 0.0184(17) 0.0232(17) -0.0036(14) 0.0041(15) -0.0069(14)
C23 0.0307(19) 0.0230(18) 0.0213(17) -0.0051(14) 0.0023(15) -0.0024(15)
C7 0.0337(19) 0.0201(18) 0.037(2) 0.0021(16) 0.0036(17) 0.0033(15)
C18 0.0251(18) 0.0208(17) 0.046(2) 0.0019(17) 0.0009(18) -0.0075(15)
C20 0.0330(19) 0.0179(16) 0.034(2) -0.0031(15) -0.0023(17) -0.0057(15)
C9 0.0252(18) 0.0175(16) 0.042(2) -0.0007(16) 0.0074(16) 0.0036(14)
C25 0.0275(18) 0.033(2) 0.030(2) -0.0027(16) 0.0018(16) -0.0008(16)
C1 0.038(2) 0.033(2) 0.042(2) 0.0012(19) -0.0017(19) 0.0002(18)
C5 0.032(2) 0.043(2) 0.036(2) 0.001(2) 0.0093(18) 0.0105(18)
C19 0.048(3) 0.029(2) 0.071(3) -0.014(2) -0.036(3) 0.010(2)
C12 0.0258(18) 0.0243(18) 0.037(2) -0.0131(17) 0.0050(16) -0.0055(15)
C17 0.0257(18) 0.0176(16) 0.037(2) -0.0007(15) 0.0048(16) -0.0007(14)
O5 0.064(2) 0.0337(18) 0.077(3) 0.0109(18) 0.026(2) -0.0103(16)
C22 0.0295(18) 0.0176(15) 0.0188(16) -0.0006(13) 0.0022(14) -0.0028(14)
C24 0.040(2) 0.042(2) 0.026(2) 0.0113(18) 0.0000(17) 0.0082(19)
C4 0.036(2) 0.056(3) 0.039(2) 0.001(2) 0.0032(19) 0.012(2)
C2 0.042(3) 0.040(2) 0.061(3) -0.007(2) -0.001(2) -0.004(2)
C3 0.033(2) 0.071(4) 0.045(3) -0.018(3) -0.002(2) 0.014(2)
O2 0.0344(15) 0.0128(12) 0.0551(18) -0.0094(12) 0.0065(14) -0.0050(11)
O6 0.106(4) 0.082(4) 0.142(5) 0.014(4) -0.020(4) -0.021(3)

loop_
_atom_type_symbol
_atom_type_description
_atom_type_scat_dispersion_real
_atom_type_scat_dispersion_imag
_atom_type_scat_source
C C 0.0033 0.0016 'International Tables Vol C Tables 4.2.6.8 and 6.1.1.4'
O O 0.0106 0.0060 'International Tables Vol C Tables 4.2.6.8 and 6.1.1.4'
H H 0.0000 0.0000 'International Tables Vol C Tables 4.2.6.8 and 6.1.1.4'

loop_
_geom_angle_atom_site_label_1
_geom_angle_atom_site_label_2
_geom_angle_atom_site_label_3
_geom_angle
C13 O3 C14 117.8(3)
C16 O4 C17 104.6(3)
C16 C10 C11 114.3(3)
C16 C10 C9 125.2(3)
C11 C10 C9 120.5(3)
C7 C8 C9 112.9(3)
C7 C8 H8A 109.0
C9 C8 H8A 109.0
C7 C8 H8B 109.0
C9 C8 H8B 109.0
H8A C8 H8B 107.8
O3 C13 C15 115.9(3)
O3 C13 C12 124.5(3)
C15 C13 C12 119.5(4)
O2 C11 C12 117.7(3)
O2 C11 C10 119.0(4)
C12 C11 C10 123.3(3)
C16 C15 C13 119.4(3)
C16 C15 C26 108.0(3)
C13 C15 C26 132.6(3)
C20 C21 C22 110.8(3)
C20 C21 H21A 109.5
C22 C21 H21A 109.5
C20 C21 H21B 109.5
C22 C21 H21B 109.5
H21A C21 H21B 108.1
C5 C6 C1 117.7(4)
C5 C6 C7 119.7(4)
C1 C6 C7 122.6(4)
O4 C16 C15 111.5(3)
O4 C16 C10 124.5(3)
C15 C16 C10 123.9(3)
O3 C14 H14A 109.5
O3 C14 H14B 109.5
H14A C14 H14B 109.5
O3 C14 H14C 109.5
H14A C14 H14C 109.5
H14B C14 H14C 109.5
C15 C26 C17 97.8(3)
C15 C26 C22 112.0(3)
C17 C26 C22 112.7(3)
C15 C26 H26 111.2
C17 C26 H26 111.2
C22 C26 H26 111.2
C25 C23 C24 110.1(3)
C25 C23 C22 111.5(3)
C24 C23 C22 113.5(3)
C25 C23 H23 107.1
C24 C23 H23 107.1
C22 C23 H23 107.1
C8 C7 C6 115.5(3)
C8 C7 H7A 108.4
C6 C7 H7A 108.4
C8 C7 H7B 108.4
C6 C7 H7B 108.4
H7A C7 H7B 107.5
O5 C18 C19 112.6(4)
O5 C18 C17 100.7(3)
C19 C18 C17 110.8(3)
O5 C18 C20 108.6(3)
C19 C18 C20 111.2(4)
C17 C18 C20 112.5(3)
C21 C20 C18 112.8(3)
C21 C20 H20A 109.0
C18 C20 H20A 109.0
C21 C20 H20B 109.0
C18 C20 H20B 109.0
H20A C20 H20B 107.8
O1 C9 C10 119.9(4)
O1 C9 C8 119.3(4)
C10 C9 C8 120.9(3)
C23 C25 H25A 109.5
C23 C25 H25B 109.5
H25A C25 H25B 109.5
C23 C25 H25C 109.5
H25A C25 H25C 109.5
H25B C25 H25C 109.5
C2 C1 C6 121.0(4)
C2 C1 H1 119.5
C6 C1 H1 119.5
C4 C5 C6 121.6(4)
C4 C5 H5 119.2
C6 C5 H5 119.2
C18 C19 H19A 109.5
C18 C19 H19B 109.5
H19A C19 H19B 109.5
C18 C19 H19C 109.5
H19A C19 H19C 109.5
H19B C19 H19C 109.5
C11 C12 C13 119.6(3)
C11 C12 H12 120.2
C13 C12 H12 120.2
O4 C17 C18 110.7(3)
O4 C17 C26 104.1(3)
C18 C17 C26 118.1(3)
O4 C17 H17 107.9
C18 C17 H17 107.9
C26 C17 H17 107.9
O6 O5 C18 114.8(4)
C21 C22 C23 114.2(3)
C21 C22 C26 109.7(3)
C23 C22 C26 112.1(3)
C21 C22 H22 106.8
C23 C22 H22 106.8
C26 C22 H22 106.8
C23 C24 H24A 109.5
C23 C24 H24B 109.5
H24A C24 H24B 109.5
C23 C24 H24C 109.5
H24A C24 H24C 109.5
H24B C24 H24C 109.5
C5 C4 C3 120.2(5)
C5 C4 H4 119.9
C3 C4 H4 119.9
C1 C2 C3 119.9(5)
C1 C2 H2 120.0
C3 C2 H2 120.0
C4 C3 C2 119.6(5)
C4 C3 H3 120.2
C2 C3 H3 120.2

loop_
_geom_bond_atom_site_label_1
_geom_bond_atom_site_label_2
_geom_bond_distance
O1 C9 1.239(4)
O3 C13 1.355(5)
O3 C14 1.430(5)
O4 C16 1.370(4)
O4 C17 1.462(4)
C10 C16 1.407(5)
C10 C11 1.425(5)
C10 C9 1.459(5)
C8 C7 1.514(5)
C8 C9 1.499(5)
C8 H8A 0.9700
C8 H8B 0.9700
C13 C15 1.398(5)
C13 C12 1.399(5)
C11 O2 1.363(4)
C11 C12 1.383(6)
C15 C16 1.384(5)
C15 C26 1.509(5)
C21 C20 1.524(5)
C21 C22 1.526(5)
C21 H21A 0.9700
C21 H21B 0.9700
C6 C5 1.396(6)
C6 C1 1.401(6)
C6 C7 1.514(6)
C14 H14A 0.9600
C14 H14B 0.9600
C14 H14C 0.9600
C26 C17 1.534(5)
C26 C22 1.550(5)
C26 H26 0.9800
C23 C25 1.527(5)
C23 C24 1.531(5)
C23 C22 1.546(5)
C23 H23 0.9800
C7 H7A 0.9700
C7 H7B 0.9700
C18 O5 1.478(5)
C18 C19 1.503(6)
C18 C17 1.521(5)
C18 C20 1.520(5)
C20 H20A 0.9700
C20 H20B 0.9700
C25 H25A 0.9600
C25 H25B 0.9600
C25 H25C 0.9600
C1 C2 1.388(7)
C1 H1 0.9300
C5 C4 1.377(7)
C5 H5 0.9300
C19 H19A 0.9600
C19 H19B 0.9600
C19 H19C 0.9600
C12 H12 0.9300
C17 H17 0.9800
O5 O6 1.352(6)
C22 H22 0.9800
C24 H24A 0.9600
C24 H24B 0.9600
C24 H24C 0.9600
C4 C3 1.380(7)
C4 H4 0.9300
C2 C3 1.396(8)
C2 H2 0.9300
C3 H3 0.9300

loop_
_geom_torsion_atom_site_label_1
_geom_torsion_atom_site_label_2
_geom_torsion_atom_site_label_3
_geom_torsion_atom_site_label_4
_geom_torsion
C14 O3 C13 C15 176.6(3)
C14 O3 C13 C12 -5.2(5)
C16 C10 C11 O2 -177.5(3)
C9 C10 C11 O2 0.8(5)
C16 C10 C11 C12 0.7(5)
C9 C10 C11 C12 179.0(3)
O3 C13 C15 C16 177.2(3)
C12 C13 C15 C16 -1.1(5)
O3 C13 C15 C26 -3.5(6)
C12 C13 C15 C26 178.1(4)
C17 O4 C16 C15 18.6(4)
C17 O4 C16 C10 -158.7(3)
C13 C15 C16 O4 -175.1(3)
C26 C15 C16 O4 5.5(4)
C13 C15 C16 C10 2.1(5)
C26 C15 C16 C10 -177.3(3)
C11 C10 C16 O4 175.0(3)
C9 C10 C16 O4 -3.1(6)
C11 C10 C16 C15 -1.9(5)
C9 C10 C16 C15 180.0(3)
C16 C15 C26 C17 -25.3(4)
C13 C15 C26 C17 155.4(4)
C16 C15 C26 C22 93.0(4)
C13 C15 C26 C22 -86.3(5)
C9 C8 C7 C6 -177.8(3)
C5 C6 C7 C8 -157.1(3)
C1 C6 C7 C8 24.9(5)
C22 C21 C20 C18 -59.9(4)
O5 C18 C20 C21 -63.6(4)
C19 C18 C20 C21 172.0(3)
C17 C18 C20 C21 47.1(4)
C16 C10 C9 O1 176.2(4)
C11 C10 C9 O1 -1.9(5)
C16 C10 C9 C8 -3.5(5)
C11 C10 C9 C8 178.4(3)
C7 C8 C9 O1 -3.6(5)
C7 C8 C9 C10 176.1(3)
C5 C6 C1 C2 0.4(6)
C7 C6 C1 C2 178.4(4)
C1 C6 C5 C4 0.5(6)
C7 C6 C5 C4 -177.6(4)
O2 C11 C12 C13 178.4(3)
C10 C11 C12 C13 0.2(6)
O3 C13 C12 C11 -178.2(3)
C15 C13 C12 C11 0.0(5)
C16 O4 C17 C18 -162.5(3)
C16 O4 C17 C26 -34.6(3)
O5 C18 C17 O4 -163.3(3)
C19 C18 C17 O4 -43.9(5)
C20 C18 C17 O4 81.2(4)
O5 C18 C17 C26 77.0(4)
C19 C18 C17 C26 -163.7(4)
C20 C18 C17 C26 -38.5(5)
C15 C26 C17 O4 35.6(3)
C22 C26 C17 O4 -82.3(3)
C15 C26 C17 C18 158.7(3)
C22 C26 C17 C18 40.9(4)
C19 C18 O5 O6 63.2(5)
C17 C18 O5 O6 -178.7(4)
C20 C18 O5 O6 -60.3(5)
C20 C21 C22 C23 -172.6(3)
C20 C21 C22 C26 60.5(4)
C25 C23 C22 C21 64.7(4)
C24 C23 C22 C21 -60.3(4)
C25 C23 C22 C26 -169.8(3)
C24 C23 C22 C26 65.2(4)
C15 C26 C22 C21 -159.5(3)
C17 C26 C22 C21 -50.4(4)
C15 C26 C22 C23 72.5(4)
C17 C26 C22 C23 -178.4(3)
C6 C5 C4 C3 -1.4(6)
C6 C1 C2 C3 -0.4(7)
C5 C4 C3 C2 1.4(7)
C1 C2 C3 C4 -0.5(7)
